data_4342283
loop_
_publ_author_name
'Xiong, Jiao'
'Zhang, Jinjin'
'Sun, Yangyang'
'Dai, Zhongran'
'Pan, Xiaobo'
'Wu, Jincai'

_publ_section_title
;
 Iso-Selective Ring-Opening Polymerization of rac-Lactide Catalyzed by
 Crown Ether Complexes of Sodium and Potassium Naphthalenolates.
;
_journal_issue 4
_journal_name_full 'Inorganic chemistry'
_journal_page_first 1737
_journal_page_last 1743
_journal_paper_doi 10.1021/ic502685f
_journal_volume 54
_journal_year 2015
_chemical_formula_moiety 'C39 H41 K O8'
_chemical_formula_sum 'C39 H41 K O8'
_chemical_formula_weight 676.82
_chemical_name_systematic
;
 ? 
;
_space_group_crystal_system orthorhombic
_space_group_IT_number 61
_space_group_name_Hall '-P 2ac 2ab'
_space_group_name_H-M_alt 'P b c a'
_symmetry_space_group_name_Hall '-P 2ac 2ab'
_symmetry_space_group_name_H-M 'P b c a'
_atom_sites_solution_hydrogens geom
_atom_sites_solution_primary direct
_atom_sites_solution_secondary difmap
_audit_creation_date 2014-06-05
_audit_creation_method
;
Olex2 1.2
(compiled 2014.05.21 svn.r2940 for OlexSys, GUI svn.r4846)
;
_cell_angle_alpha 90.00
_cell_angle_beta 90.00
_cell_angle_gamma 90.00
_cell_formula_units_Z 8
_cell_length_a 17.2945(3)
_cell_length_b 14.4199(2)
_cell_length_c 27.1372(4)
_cell_measurement_reflns_used 8852
_cell_measurement_temperature 149.8(4)
_cell_measurement_theta_max 70.3190
_cell_measurement_theta_min 4.1260
_cell_volume 6767.61(18)
_computing_cell_refinement
;
CrysAlisPro, Agilent Technologies,
Version 1.171.36.28 (release 01-02-2013 CrysAlis171 .NET)
(compiled Feb  1 2013,16:14:44)
;
_computing_data_collection
;
CrysAlisPro, Agilent Technologies,
Version 1.171.36.28 (release 01-02-2013 CrysAlis171 .NET)
(compiled Feb  1 2013,16:14:44)
;
_computing_data_reduction
;
CrysAlisPro, Agilent Technologies,
Version 1.171.36.28 (release 01-02-2013 CrysAlis171 .NET)
(compiled Feb  1 2013,16:14:44)
;
_computing_molecular_graphics 'Olex2 (Dolomanov et al., 2009)'
_computing_publication_material 'Olex2 (Dolomanov et al., 2009)'
_computing_structure_refinement 'XL (Sheldrick, 2008)'
_computing_structure_solution 'ShelXS (Sheldrick, 2008)'
_diffrn_ambient_temperature 149.8(4)
_diffrn_detector_area_resol_mean 16.0733
_diffrn_measured_fraction_theta_full 0.987
_diffrn_measured_fraction_theta_max 0.987
_diffrn_measurement_details
;
  1 omega   43.00   68.00   1.0000    1.0000
omega____ theta____ kappa____ phi______ frames
    -        0.0000   57.0000  -60.0000 25

  2 omega  -11.00   30.00   1.0000    1.0000
omega____ theta____ kappa____ phi______ frames
    -        0.0000   57.0000  -60.0000 41

  3 omega  -18.00    8.00   1.0000    1.0000
omega____ theta____ kappa____ phi______ frames
    -        0.0000   57.0000  -90.0000 26

  4 omega  -81.00  -47.00   1.0000    1.0000
omega____ theta____ kappa____ phi______ frames
    -        0.0000  178.0000    0.0000 34

  5 omega  -75.00  -37.00   1.0000    1.0000
omega____ theta____ kappa____ phi______ frames
    -        0.0000  178.0000   90.0000 38

  6 omega   37.00   88.00   1.0000    2.0000
omega____ theta____ kappa____ phi______ frames
    -       56.0000   77.0000   60.0000 51

  7 omega   33.00  118.00   1.0000    2.0000
omega____ theta____ kappa____ phi______ frames
    -       56.0000   57.0000  -90.0000 85

  8 omega   57.00   83.00   1.0000    2.0000
omega____ theta____ kappa____ phi______ frames
    -       56.0000 -135.0000  104.0000 26

  9 omega  -15.00   79.00   1.0000    2.0000
omega____ theta____ kappa____ phi______ frames
    -       56.0000  -57.0000  -60.0000 94

 10 omega   54.00   95.00   1.0000    3.0000
omega____ theta____ kappa____ phi______ frames
    -      112.0000  -91.0000 -150.0000 41

 11 omega   74.00  114.00   1.0000    3.0000
omega____ theta____ kappa____ phi______ frames
    -      112.0000 -111.0000    0.0000 40

 12 omega  153.00  178.00   1.0000    3.0000
omega____ theta____ kappa____ phi______ frames
    -      112.0000  111.0000 -180.0000 25

 13 omega   39.00   93.00   1.0000    3.0000
omega____ theta____ kappa____ phi______ frames
    -      112.0000  -38.0000  -60.0000 54

 14 omega  107.00  142.00   1.0000    3.0000
omega____ theta____ kappa____ phi______ frames
    -      112.0000  -91.0000 -150.0000 35

 15 omega   41.00   92.00   1.0000    3.0000
omega____ theta____ kappa____ phi______ frames
    -      112.0000  -38.0000 -150.0000 51

 16 omega   50.00   83.00   1.0000    3.0000
omega____ theta____ kappa____ phi______ frames
    -      112.0000  -38.0000  150.0000 33

 17 omega   41.00   67.00   1.0000    3.0000
omega____ theta____ kappa____ phi______ frames
    -      112.0000 -111.0000    0.0000 26

 18 omega   49.00  139.00   1.0000    3.0000
omega____ theta____ kappa____ phi______ frames
    -      112.0000   12.0000 -150.0000 90
;
_diffrn_measurement_device_type 'SuperNova, Dual, Cu at zero, Eos'
_diffrn_measurement_method '\w scans'
_diffrn_orient_matrix_UB_11 -0.0655880000
_diffrn_orient_matrix_UB_12 -0.0697334000
_diffrn_orient_matrix_UB_13 0.0103119000
_diffrn_orient_matrix_UB_21 0.0603118000
_diffrn_orient_matrix_UB_22 -0.0756672000
_diffrn_orient_matrix_UB_23 0.0112819000
_diffrn_orient_matrix_UB_31 -0.0000847000
_diffrn_orient_matrix_UB_32 0.0287672000
_diffrn_orient_matrix_UB_33 0.0546518000
_diffrn_radiation_monochromator mirror
_diffrn_radiation_type CuK\a
_diffrn_radiation_wavelength 1.54184
_diffrn_reflns_av_R_equivalents 0.0291
_diffrn_reflns_av_unetI/netI 0.0269
_diffrn_reflns_limit_h_max 14
_diffrn_reflns_limit_h_min -21
_diffrn_reflns_limit_k_max 17
_diffrn_reflns_limit_k_min -15
_diffrn_reflns_limit_l_max 33
_diffrn_reflns_limit_l_min -23
_diffrn_reflns_number 17913
_diffrn_reflns_theta_full 70.68
_diffrn_reflns_theta_max 70.68
_diffrn_reflns_theta_min 4.14
_diffrn_source 'SuperNova (Cu) X-ray Source'
_exptl_absorpt_coefficient_mu 1.816
_exptl_absorpt_correction_T_max 1.00000
_exptl_absorpt_correction_T_min 0.77877
_exptl_absorpt_correction_type multi-scan
_exptl_absorpt_process_details
;
CrysAlisPro, Agilent Technologies,
Version 1.171.36.28 (release 01-02-2013 CrysAlis171 .NET)
(compiled Feb  1 2013,16:14:44)
Empirical absorption correction using spherical harmonics,
 implemented in SCALE3 ABSPACK scaling algorithm.
;
_exptl_crystal_colour 'clear light yellow'
_exptl_crystal_density_diffrn 1.329
_exptl_crystal_density_method 'not measured'
_exptl_crystal_description block
_exptl_crystal_F_000 2864
_exptl_crystal_size_max 0.3
_exptl_crystal_size_mid 0.28
_exptl_crystal_size_min 0.21
_refine_diff_density_max 0.298
_refine_diff_density_min -0.267
_refine_diff_density_rms 0.051
_refine_ls_extinction_coef 0.00021(6)
_refine_ls_extinction_expression Fc^*^=kFc[1+0.001xFc^2^\l^3^/sin(2\q)]^-1/4^
_refine_ls_extinction_method SHELXL
_refine_ls_goodness_of_fit_ref 1.015
_refine_ls_hydrogen_treatment mixed
_refine_ls_matrix_type full
_refine_ls_number_parameters 474
_refine_ls_number_reflns 6415
_refine_ls_number_restraints 0
_refine_ls_restrained_S_all 1.015
_refine_ls_R_factor_all 0.0478
_refine_ls_R_factor_gt 0.0445
_refine_ls_shift/su_max 0.000
_refine_ls_shift/su_mean 0.000
_refine_ls_structure_factor_coef Fsqd
_refine_ls_weighting_details 'calc w=1/[\s^2^(Fo^2^)+(0.0728P)^2^+3.0117P] where P=(Fo^2^+2Fc^2^)/3'
_refine_ls_weighting_scheme calc
_refine_ls_wR_factor_gt 0.1171
_refine_ls_wR_factor_ref 0.1209
_reflns_number_gt 5856
_reflns_number_total 6415
_reflns_threshold_expression >2sigma(I)
_cod_data_source_file ic502685f_si_002.cif
_cod_data_source_block xiongjiao0604
_cod_depositor_comments 'Adding full bibliography for 4342282--4342283.cif.'
_cod_original_cell_volume 6767.62(19)
_cod_database_code 4342283
_reflns_odcompleteness_completeness 99.76
_reflns_odcompleteness_iscentric 1
_reflns_odcompleteness_theta 66.97
_olex2_refinement_description
;
1. Fixed Uiso
 At 1.2 times of:
  All C(H) groups, All C(H,H) groups
2.a Ternary CH refined with riding coordinates:
 C11(H11)
2.b Secondary CH2 refined with riding coordinates:
 C28(H28A,H28B), C29(H29A,H29B), C30(H30A,H30B), C31(H31A,H31B), C35(H35A,
 H35B), C38(H38A,H38B), C39(H39A,H39B)
2.c Aromatic/amide H refined with riding coordinates:
 C2(H2), C3(H3), C5(H5), C6(H6), C7(H7), C8(H8), C13(H13), C14(H14), C15(H15),
 C16(H16), C19(H19), C20(H20), C22(H22), C23(H23), C24(H24), C25(H25)
;
_olex2_submission_special_instructions 'No special instructions were received'

loop_
_space_group_symop_id
_space_group_symop_operation_xyz
1 'x, y, z'
2 '-x+1/2, -y, z+1/2'
3 'x+1/2, -y+1/2, -z'
4 '-x, y+1/2, -z+1/2'
5 '-x, -y, -z'
6 'x-1/2, y, -z-1/2'
7 '-x-1/2, y-1/2, z'
8 'x, -y-1/2, z-1/2'

loop_
_atom_site_label
_atom_site_type_symbol
_atom_site_fract_x
_atom_site_fract_y
_atom_site_fract_z
_atom_site_U_iso_or_equiv
_atom_site_adp_type
_atom_site_occupancy
_atom_site_calc_flag
_atom_site_refinement_flags_posn
K1 K 0.05322(2) 0.19186(2) 0.368835(12) 0.02454(12) Uani 1 d .
O1 O 0.07123(7) 0.01203(9) 0.36480(5) 0.0322(3) Uani 1 d .
O2 O -0.25397(7) -0.03523(9) 0.37560(4) 0.0273(3) Uani 1 d .
O3 O -0.10325(7) 0.26478(9) 0.35197(5) 0.0338(3) Uani 1 d .
O4 O -0.03443(9) 0.27138(11) 0.44510(5) 0.0459(4) Uani 1 d .
O5 O 0.12093(10) 0.23685(13) 0.45696(5) 0.0525(4) Uani 1 d .
O6 O 0.21726(7) 0.17789(8) 0.38251(5) 0.0323(3) Uani 1 d .
O7 O 0.15037(8) 0.19761(8) 0.28535(5) 0.0333(3) Uani 1 d .
O8 O -0.01560(7) 0.17661(9) 0.28116(5) 0.0324(3) Uani 1 d .
C1 C 0.05225(9) -0.07385(12) 0.36970(6) 0.0236(3) Uani 1 d .
C2 C 0.11109(9) -0.14298(13) 0.37812(6) 0.0282(4) Uani 1 d .
H2 H 0.1625 -0.1243 0.3795 0.034 Uiso 1 calc R
C3 C 0.09411(10) -0.23468(13) 0.38422(6) 0.0282(4) Uani 1 d .
H3 H 0.1340 -0.2767 0.3895 0.034 Uiso 1 calc R
C4 C 0.01697(10) -0.26705(11) 0.38260(5) 0.0238(3) Uani 1 d .
C5 C -0.00132(11) -0.36179(12) 0.38840(6) 0.0295(4) Uani 1 d .
H5 H 0.0385 -0.4040 0.3936 0.035 Uiso 1 calc R
C6 C -0.07586(12) -0.39336(12) 0.38657(6) 0.0313(4) Uani 1 d .
H6 H -0.0865 -0.4562 0.3901 0.038 Uiso 1 calc R
C7 C -0.13611(11) -0.32924(12) 0.37934(6) 0.0286(4) Uani 1 d .
H7 H -0.1870 -0.3500 0.3783 0.034 Uiso 1 calc R
C8 C -0.12072(10) -0.23618(11) 0.37378(6) 0.0234(3) Uani 1 d .
H8 H -0.1617 -0.1952 0.3697 0.028 Uiso 1 calc R
C9 C -0.04370(9) -0.20089(11) 0.37408(5) 0.0201(3) Uani 1 d .
C10 C -0.02548(9) -0.10597(11) 0.36704(5) 0.0208(3) Uani 1 d .
C11 C -0.08621(9) -0.03029(11) 0.35858(6) 0.0215(3) Uani 1 d .
H11 H -0.0571 0.0244 0.3478 0.026 Uiso 1 calc R
C12 C -0.12521(10) -0.00197(11) 0.40659(6) 0.0236(3) Uani 1 d .
C13 C -0.08074(11) 0.02946(12) 0.44632(6) 0.0294(4) Uani 1 d .
H13 H -0.0272 0.0307 0.4435 0.035 Uiso 1 calc R
C14 C -0.11499(12) 0.05880(13) 0.48989(7) 0.0366(4) Uani 1 d .
H14 H -0.0847 0.0799 0.5159 0.044 Uiso 1 calc R
C15 C -0.19526(12) 0.05628(13) 0.49417(7) 0.0359(4) Uani 1 d .
H15 H -0.2187 0.0763 0.5231 0.043 Uiso 1 calc R
C16 C -0.24022(11) 0.02421(12) 0.45566(7) 0.0321(4) Uani 1 d .
H16 H -0.2937 0.0218 0.4587 0.039 Uiso 1 calc R
C17 C -0.20446(10) -0.00436(11) 0.41250(6) 0.0254(3) Uani 1 d .
C18 C -0.22345(9) -0.04832(10) 0.32892(6) 0.0221(3) Uani 1 d .
C19 C -0.28041(9) -0.06533(11) 0.29272(7) 0.0265(4) Uani 1 d .
H19 H -0.3324 -0.0668 0.3015 0.032 Uiso 1 calc R
C20 C -0.25922(10) -0.07963(11) 0.24503(7) 0.0278(4) Uani 1 d .
H20 H -0.2969 -0.0914 0.2214 0.033 Uiso 1 calc R
C21 C -0.18041(9) -0.07678(10) 0.23107(6) 0.0242(3) Uani 1 d .
C22 C -0.15705(11) -0.08939(12) 0.18155(6) 0.0291(4) Uani 1 d .
H22 H -0.1941 -0.1017 0.1576 0.035 Uiso 1 calc R
C23 C -0.08088(11) -0.08376(12) 0.16839(7) 0.0325(4) Uani 1 d .
H23 H -0.0664 -0.0918 0.1357 0.039 Uiso 1 calc R
C24 C -0.02463(11) -0.06575(13) 0.20443(7) 0.0325(4) Uani 1 d .
H24 H 0.0271 -0.0615 0.1953 0.039 Uiso 1 calc R
C25 C -0.04464(10) -0.05434(12) 0.25285(7) 0.0271(4) Uani 1 d .
H25 H -0.0063 -0.0431 0.2761 0.033 Uiso 1 calc R
C26 C -0.12318(9) -0.05946(10) 0.26809(6) 0.0217(3) Uani 1 d .
C27 C -0.14581(9) -0.04736(10) 0.31847(6) 0.0207(3) Uani 1 d .
C28 C -0.14724(11) 0.26278(14) 0.39605(9) 0.0418(5) Uani 1 d .
H28A H -0.1540 0.1993 0.4070 0.050 Uiso 1 calc R
H28B H -0.1979 0.2895 0.3903 0.050 Uiso 1 calc R
C29 C -0.10559(13) 0.31682(15) 0.43410(9) 0.0472(5) Uani 1 d .
H29A H -0.0955 0.3790 0.4221 0.057 Uiso 1 calc R
H29B H -0.1369 0.3214 0.4636 0.057 Uiso 1 calc R
C30 C 0.00775(19) 0.3164(2) 0.48214(9) 0.0744(9) Uani 1 d .
H30A H -0.0253 0.3277 0.5104 0.089 Uiso 1 calc R
H30B H 0.0263 0.3757 0.4701 0.089 Uiso 1 calc R
C31 C 0.07437(18) 0.2578(3) 0.49715(9) 0.0727(9) Uani 1 d .
H31A H 0.1047 0.2904 0.5218 0.087 Uiso 1 calc R
H31B H 0.0555 0.2008 0.5118 0.087 Uiso 1 calc R
C32 C 0.19298(15) 0.19586(18) 0.46830(9) 0.0515(6) Uani 1 d .
H32A H 0.1891(15) 0.163(2) 0.5012(10) 0.059(7) Uiso 1 d .
H32B H 0.2291(16) 0.247(2) 0.4695(10) 0.066(8) Uiso 1 d .
C33 C 0.21498(12) 0.12952(14) 0.42827(8) 0.0393(5) Uani 1 d .
H33A H 0.1760(12) 0.0771(15) 0.4268(8) 0.033(5) Uiso 1 d .
H33B H 0.2669(14) 0.1010(17) 0.4347(8) 0.047(6) Uiso 1 d .
C34 C 0.23666(10) 0.11810(12) 0.34248(8) 0.0350(4) Uani 1 d .
H34A H 0.2021(12) 0.0642(15) 0.3424(8) 0.031(5) Uiso 1 d .
H34B H 0.2922(13) 0.0950(16) 0.3458(8) 0.041(6) Uiso 1 d .
C35 C 0.22825(11) 0.17223(13) 0.29552(8) 0.0388(5) Uani 1 d .
H35A H 0.2595 0.2280 0.2977 0.047 Uiso 1 calc R
H35B H 0.2479 0.1353 0.2684 0.047 Uiso 1 calc R
C36 C 0.11075(12) 0.13302(13) 0.25479(7) 0.0349(4) Uani 1 d .
H36A H 0.1001(12) 0.0743(16) 0.2717(8) 0.037(6) Uiso 1 d .
H36B H 0.1404(14) 0.1187(17) 0.2262(9) 0.047(6) Uiso 1 d .
C37 C 0.03482(14) 0.17421(15) 0.23972(7) 0.0398(5) Uani 1 d .
H37A H 0.0101(12) 0.1412(15) 0.2133(8) 0.034(5) Uiso 1 d .
H37B H 0.0429(13) 0.2371(18) 0.2293(8) 0.042(6) Uiso 1 d .
C38 C -0.08813(12) 0.21641(14) 0.26924(8) 0.0401(5) Uani 1 d .
H38A H -0.1119 0.1824 0.2424 0.048 Uiso 1 calc R
H38B H -0.0812 0.2802 0.2589 0.048 Uiso 1 calc R
C39 C -0.13866(11) 0.21280(13) 0.31353(9) 0.0404(5) Uani 1 d .
H39A H -0.1890 0.2387 0.3059 0.049 Uiso 1 calc R
H39B H -0.1457 0.1490 0.3239 0.049 Uiso 1 calc R

loop_
_atom_site_aniso_label
_atom_site_aniso_U_11
_atom_site_aniso_U_22
_atom_site_aniso_U_33
_atom_site_aniso_U_23
_atom_site_aniso_U_13
_atom_site_aniso_U_12
K1 0.0229(2) 0.0278(2) 0.0228(2) -0.00365(13) -0.00250(12) 0.00318(13)
O1 0.0220(6) 0.0305(7) 0.0442(7) 0.0063(5) -0.0046(5) -0.0080(5)
O2 0.0221(6) 0.0283(6) 0.0314(6) -0.0009(5) 0.0027(5) -0.0004(5)
O3 0.0245(6) 0.0297(7) 0.0473(7) 0.0062(6) -0.0009(5) -0.0008(5)
O4 0.0503(8) 0.0515(9) 0.0361(7) -0.0029(7) 0.0055(6) 0.0145(7)
O5 0.0589(10) 0.0706(11) 0.0279(7) -0.0040(7) -0.0118(6) 0.0201(8)
O6 0.0259(6) 0.0222(6) 0.0489(7) 0.0007(5) -0.0037(5) -0.0007(5)
O7 0.0401(7) 0.0238(6) 0.0358(7) -0.0036(5) 0.0088(5) -0.0012(5)
O8 0.0357(7) 0.0311(6) 0.0305(6) 0.0005(5) -0.0122(5) 0.0045(5)
C1 0.0215(8) 0.0270(8) 0.0222(8) 0.0027(6) -0.0017(6) -0.0020(6)
C2 0.0172(7) 0.0410(10) 0.0264(8) 0.0012(7) -0.0009(6) 0.0029(7)
C3 0.0254(8) 0.0340(9) 0.0253(8) 0.0004(7) 0.0004(6) 0.0125(7)
C4 0.0294(9) 0.0252(8) 0.0169(7) -0.0008(6) 0.0007(6) 0.0082(7)
C5 0.0450(10) 0.0222(8) 0.0214(8) 0.0004(6) 0.0003(7) 0.0129(7)
C6 0.0517(11) 0.0157(8) 0.0265(8) 0.0025(6) 0.0025(8) 0.0006(7)
C7 0.0359(9) 0.0220(8) 0.0279(8) 0.0032(7) 0.0006(7) -0.0058(7)
C8 0.0259(8) 0.0188(8) 0.0253(7) 0.0037(6) -0.0008(6) 0.0007(6)
C9 0.0239(8) 0.0206(8) 0.0158(7) 0.0014(5) 0.0002(6) 0.0035(6)
C10 0.0203(8) 0.0217(8) 0.0202(7) 0.0024(6) -0.0013(6) 0.0008(6)
C11 0.0193(7) 0.0165(7) 0.0288(8) 0.0040(6) -0.0019(6) -0.0024(6)
C12 0.0277(8) 0.0148(7) 0.0283(8) 0.0041(6) -0.0025(6) 0.0027(6)
C13 0.0323(9) 0.0235(8) 0.0324(9) 0.0004(7) -0.0057(7) 0.0028(7)
C14 0.0500(11) 0.0301(9) 0.0298(9) -0.0004(7) -0.0080(8) 0.0062(8)
C15 0.0510(11) 0.0294(9) 0.0274(8) 0.0010(7) 0.0064(8) 0.0114(8)
C16 0.0359(9) 0.0261(9) 0.0343(9) 0.0041(7) 0.0054(7) 0.0067(7)
C17 0.0293(8) 0.0170(7) 0.0299(8) 0.0038(6) 0.0000(7) 0.0040(6)
C18 0.0211(7) 0.0147(7) 0.0305(8) 0.0031(6) 0.0006(6) 0.0006(6)
C19 0.0184(7) 0.0221(8) 0.0391(9) 0.0030(7) -0.0022(7) -0.0001(6)
C20 0.0252(8) 0.0218(8) 0.0363(9) 0.0027(7) -0.0092(7) -0.0023(6)
C21 0.0260(8) 0.0144(7) 0.0323(8) 0.0036(6) -0.0034(7) 0.0012(6)
C22 0.0368(9) 0.0214(8) 0.0291(8) 0.0021(6) -0.0065(7) -0.0007(7)
C23 0.0417(10) 0.0271(9) 0.0288(9) 0.0034(7) 0.0031(7) 0.0032(8)
C24 0.0282(9) 0.0348(9) 0.0346(9) 0.0072(7) 0.0058(7) 0.0024(7)
C25 0.0237(8) 0.0270(8) 0.0307(8) 0.0076(7) -0.0013(6) -0.0009(6)
C26 0.0233(8) 0.0128(7) 0.0289(8) 0.0045(6) -0.0011(6) 0.0000(6)
C27 0.0197(7) 0.0128(7) 0.0296(8) 0.0042(6) -0.0021(6) 0.0000(5)
C28 0.0279(9) 0.0322(10) 0.0654(13) 0.0154(9) 0.0128(9) 0.0083(8)
C29 0.0476(12) 0.0427(12) 0.0515(12) 0.0066(9) 0.0218(10) 0.0164(10)
C30 0.091(2) 0.095(2) 0.0366(12) -0.0280(13) -0.0050(13) 0.0356(18)
C31 0.084(2) 0.107(2) 0.0277(11) -0.0091(13) -0.0091(12) 0.0202(18)
C32 0.0572(14) 0.0523(14) 0.0449(12) -0.0005(10) -0.0265(11) 0.0029(11)
C33 0.0325(10) 0.0344(10) 0.0509(11) 0.0084(9) -0.0146(8) -0.0003(8)
C34 0.0206(8) 0.0222(8) 0.0622(12) -0.0036(8) 0.0034(8) -0.0020(7)
C35 0.0321(10) 0.0283(9) 0.0560(12) -0.0056(8) 0.0194(9) -0.0064(8)
C36 0.0497(11) 0.0286(9) 0.0263(9) -0.0043(7) 0.0058(8) 0.0019(8)
C37 0.0642(14) 0.0331(10) 0.0222(9) -0.0014(8) -0.0071(9) 0.0058(9)
C38 0.0416(11) 0.0300(9) 0.0486(11) 0.0016(8) -0.0261(9) 0.0033(8)
C39 0.0270(9) 0.0244(9) 0.0699(14) 0.0059(9) -0.0191(9) -0.0004(7)

loop_
_atom_type_symbol
_atom_type_description
_atom_type_scat_dispersion_real
_atom_type_scat_dispersion_imag
_atom_type_scat_source
C C 0.0181 0.0091 'International Tables Vol C Tables 4.2.6.8 and 6.1.1.4'
H H 0.0000 0.0000 'International Tables Vol C Tables 4.2.6.8 and 6.1.1.4'
K K 0.3868 1.0657 'International Tables Vol C Tables 4.2.6.8 and 6.1.1.4'
O O 0.0492 0.0322 'International Tables Vol C Tables 4.2.6.8 and 6.1.1.4'

loop_
_geom_angle_atom_site_label_1
_geom_angle_atom_site_label_2
_geom_angle_atom_site_label_3
_geom_angle
_geom_angle_site_symmetry_1
_geom_angle_site_symmetry_3
O1 K1 O3 117.27(4) . .
O1 K1 O4 120.00(5) . .
O1 K1 O5 102.74(5) . .
O1 K1 O6 79.51(4) . .
O1 K1 O7 85.67(4) . .
O1 K1 O8 86.22(4) . .
O1 K1 C23 155.31(4) . 4
O1 K1 C33 69.80(5) . .
O1 K1 C34 64.68(4) . .
O1 K1 C36 71.07(4) . .
O1 K1 C37 84.12(4) . .
O3 K1 C23 75.20(4) . 4
O3 K1 C33 159.94(5) . .
O3 K1 C34 158.81(5) . .
O3 K1 C36 102.68(5) . .
O3 K1 C37 77.76(5) . .
O4 K1 O3 58.13(4) . .
O4 K1 O6 117.83(4) . .
O4 K1 O7 154.23(4) . .
O4 K1 C23 84.66(5) . 4
O4 K1 C33 101.84(5) . .
O4 K1 C34 141.35(5) . .
O4 K1 C36 160.26(5) . .
O4 K1 C37 135.43(5) . .
O5 K1 O3 116.40(4) . .
O5 K1 O4 59.41(5) . .
O5 K1 O6 58.74(4) . .
O5 K1 O7 116.06(5) . .
O5 K1 C23 88.51(5) . 4
O5 K1 C33 44.52(5) . .
O5 K1 C34 81.94(5) . .
O5 K1 C36 137.48(5) . .
O5 K1 C37 157.27(6) . .
O6 K1 O3 162.94(4) . .
O6 K1 C23 88.07(4) . 4
O6 K1 C33 24.96(5) . .
O6 K1 C34 24.23(4) . .
O6 K1 C36 78.96(5) . .
O6 K1 C37 102.28(5) . .
O7 K1 O3 114.37(4) . .
O7 K1 O6 61.12(4) . .
O7 K1 C23 69.64(4) . 4
O7 K1 C33 84.11(5) . .
O7 K1 C34 44.71(5) . .
O7 K1 C36 24.70(4) . .
O7 K1 C37 42.12(5) . .
O8 K1 O3 58.68(4) . .
O8 K1 O4 116.72(4) . .
O8 K1 O5 171.02(5) . .
O8 K1 O6 123.40(4) . .
O8 K1 O7 63.40(4) . .
O8 K1 C23 82.94(4) . 4
O8 K1 C33 141.16(5) . .
O8 K1 C34 101.62(5) . .
O8 K1 C36 44.78(5) . .
O8 K1 C37 21.33(5) . .
C23 K1 C37 77.74(5) 4 .
C33 K1 C23 106.19(5) . 4
C33 K1 C34 40.83(5) . .
C33 K1 C36 97.37(5) . .
C33 K1 C37 122.27(6) . .
C34 K1 C23 95.89(5) . 4
C34 K1 C37 81.58(5) . .
C36 K1 C23 85.73(5) . 4
C36 K1 C34 56.93(5) . .
C36 K1 C37 24.97(5) . .
C1 O1 K1 156.79(11) . .
C18 O2 C17 117.87(13) . .
C28 O3 K1 110.81(11) . .
C28 O3 C39 112.13(15) . .
C39 O3 K1 108.79(10) . .
C29 O4 K1 119.93(12) . .
C30 O4 K1 115.88(15) . .
C30 O4 C29 112.76(18) . .
C31 O5 K1 119.28(15) . .
C31 O5 C32 115.55(18) . .
C32 O5 K1 117.89(13) . .
C33 O6 K1 96.88(10) . .
C33 O6 C34 111.97(14) . .
C34 O6 K1 100.16(9) . .
C35 O7 K1 113.59(11) . .
C35 O7 C36 113.62(14) . .
C36 O7 K1 99.33(10) . .
C37 O8 K1 115.66(11) . .
C38 O8 K1 124.38(11) . .
C38 O8 C37 111.84(15) . .
O1 C1 C2 120.06(15) . .
O1 C1 C10 123.25(15) . .
C10 C1 C2 116.69(15) . .
C3 C2 C1 122.48(16) . .
C2 C3 C4 121.28(15) . .
C3 C4 C9 118.34(15) . .
C5 C4 C3 121.84(16) . .
C5 C4 C9 119.81(16) . .
C6 C5 C4 121.96(16) . .
C5 C6 C7 118.97(16) . .
C8 C7 C6 120.85(17) . .
C7 C8 C9 121.88(16) . .
C8 C9 C4 116.49(14) . .
C10 C9 C4 120.03(15) . .
C10 C9 C8 123.48(14) . .
C1 C10 C11 115.04(14) . .
C9 C10 C1 121.15(15) . .
C9 C10 C11 123.75(14) . .
C12 C11 C10 111.50(13) . .
C27 C11 C10 117.21(13) . .
C27 C11 C12 110.85(13) . .
C13 C12 C11 120.16(15) . .
C17 C12 C11 122.17(15) . .
C17 C12 C13 117.66(16) . .
C14 C13 C12 121.35(17) . .
C13 C14 C15 119.21(18) . .
C16 C15 C14 120.40(17) . .
C15 C16 C17 119.15(17) . .
C12 C17 O2 122.39(15) . .
C12 C17 C16 122.22(16) . .
C16 C17 O2 115.38(15) . .
O2 C18 C19 113.19(14) . .
C27 C18 O2 124.08(15) . .
C27 C18 C19 122.71(16) . .
C20 C19 C18 119.98(15) . .
C19 C20 C21 120.64(15) . .
C20 C21 C26 118.87(15) . .
C22 C21 C20 121.70(15) . .
C22 C21 C26 119.43(15) . .
C23 C22 C21 121.03(16) . .
C22 C23 K1 98.95(11) . 4_545
C22 C23 C24 119.78(17) . .
C24 C23 K1 106.48(12) . 4_545
C25 C24 C23 121.07(17) . .
C24 C25 C26 120.96(16) . .
C21 C26 C27 120.12(14) . .
C25 C26 C21 117.72(15) . .
C25 C26 C27 122.16(15) . .
C18 C27 C11 121.17(15) . .
C18 C27 C26 117.59(14) . .
C26 C27 C11 121.20(13) . .
O3 C28 C29 108.46(16) . .
O4 C29 C28 108.91(17) . .
O4 C30 C31 109.7(2) . .
O5 C31 C30 111.0(2) . .
O5 C32 C33 109.49(17) . .
O6 C33 K1 58.16(8) . .
O6 C33 C32 109.07(17) . .
C32 C33 K1 88.03(12) . .
O6 C34 K1 55.60(8) . .
O6 C34 C35 108.01(15) . .
C35 C34 K1 85.75(10) . .
O7 C35 C34 112.96(14) . .
O7 C36 K1 55.97(8) . .
O7 C36 C37 108.76(15) . .
C37 C36 K1 83.78(10) . .
O8 C37 K1 43.01(8) . .
O8 C37 C36 109.34(15) . .
C36 C37 K1 71.25(10) . .
O8 C38 C39 108.77(15) . .
O3 C39 C38 108.73(15) . .

loop_
_geom_bond_atom_site_label_1
_geom_bond_atom_site_label_2
_geom_bond_distance
_geom_bond_site_symmetry_2
K1 O1 2.6141(14) .
K1 O3 2.9390(13) .
K1 O4 2.8100(14) .
K1 O5 2.7406(14) .
K1 O6 2.8683(13) .
K1 O7 2.8219(13) .
K1 O8 2.6695(12) .
K1 C23 3.4231(19) 4
K1 C33 3.3521(19) .
K1 C34 3.4216(18) .
K1 C36 3.3599(18) .
K1 C37 3.5274(19) .
O1 C1 1.288(2) .
O2 C17 1.391(2) .
O2 C18 1.3853(19) .
O3 C28 1.418(2) .
O3 C39 1.423(2) .
O4 C29 1.426(3) .
O4 C30 1.401(3) .
O5 C31 1.389(3) .
O5 C32 1.413(3) .
O6 C33 1.425(2) .
O6 C34 1.427(2) .
O7 C35 1.423(2) .
O7 C36 1.423(2) .
O8 C37 1.423(3) .
O8 C38 1.417(2) .
C1 C2 1.443(2) .
C1 C10 1.424(2) .
C2 C3 1.364(3) .
C3 C4 1.414(3) .
C4 C5 1.411(2) .
C4 C9 1.437(2) .
C5 C6 1.368(3) .
C6 C7 1.407(3) .
C7 C8 1.376(2) .
C8 C9 1.426(2) .
C9 C10 1.417(2) .
C10 C11 1.532(2) .
C11 C12 1.523(2) .
C11 C27 1.519(2) .
C12 C13 1.400(2) .
C12 C17 1.380(2) .
C13 C14 1.388(3) .
C14 C15 1.394(3) .
C15 C16 1.382(3) .
C16 C17 1.387(2) .
C18 C19 1.413(2) .
C18 C27 1.372(2) .
C19 C20 1.361(3) .
C20 C21 1.415(2) .
C21 C22 1.415(2) .
C21 C26 1.432(2) .
C22 C23 1.367(3) .
C23 K1 3.4231(18) 4_545
C23 C24 1.404(3) .
C24 C25 1.369(3) .
C25 C26 1.422(2) .
C26 C27 1.433(2) .
C28 C29 1.481(3) .
C30 C31 1.485(4) .
C32 C33 1.497(3) .
C34 C35 1.502(3) .
C36 C37 1.498(3) .
C38 C39 1.487(3) .

loop_
_geom_torsion_atom_site_label_1
_geom_torsion_atom_site_label_2
_geom_torsion_atom_site_label_3
_geom_torsion_atom_site_label_4
_geom_torsion
_geom_torsion_site_symmetry_1
_geom_torsion_site_symmetry_4
K1 O1 C1 C2 -152.5(2) . .
K1 O1 C1 C10 27.8(4) . .
K1 O3 C28 C29 57.17(16) . .
K1 O3 C39 C38 -55.63(16) . .
K1 O4 C29 C28 40.0(2) . .
K1 O4 C30 C31 -45.3(3) . .
K1 O5 C31 C30 -41.3(4) . .
K1 O5 C32 C33 -3.1(3) . .
K1 O6 C33 C32 -75.08(16) . .
K1 O6 C34 C35 71.52(13) . .
K1 O7 C35 C34 19.54(18) . .
K1 O7 C36 C37 68.44(14) . .
K1 O8 C37 C36 28.89(19) . .
K1 O8 C38 C39 -35.4(2) . .
K1 C23 C24 C25 -110.37(16) 4_545 .
K1 C34 C35 O7 -14.68(14) . .
K1 C36 C37 O8 -20.37(14) . .
O1 K1 O3 C28 84.22(12) . .
O1 K1 O3 C39 -39.50(12) . .
O1 K1 O4 C29 -113.60(14) . .
O1 K1 O4 C30 105.56(18) . .
O1 K1 O5 C31 -104.3(2) . .
O1 K1 O5 C32 44.58(18) . .
O1 K1 O6 C33 -64.26(11) . .
O1 K1 O6 C34 49.60(10) . .
O1 K1 O7 C35 -68.86(11) . .
O1 K1 O7 C36 52.12(10) . .
O1 K1 O8 C37 -83.51(12) . .
O1 K1 O8 C38 130.52(14) . .
O1 K1 C33 O6 109.31(11) . .
O1 K1 C33 C32 -136.73(15) . .
O1 K1 C34 O6 -124.06(11) . .
O1 K1 C34 C35 120.68(11) . .
O1 K1 C36 O7 -123.69(11) . .
O1 K1 C36 C37 118.67(12) . .
O1 K1 C37 O8 94.68(12) . .
O1 K1 C37 C36 -56.55(11) . .
O1 C1 C2 C3 179.11(16) . .
O1 C1 C10 C9 -178.16(15) . .
O1 C1 C10 C11 -0.9(2) . .
O2 C18 C19 C20 -179.95(14) . .
O2 C18 C27 C11 -0.7(2) . .
O2 C18 C27 C26 -178.33(13) . .
O3 K1 O1 C1 -32.4(3) . .
O3 K1 O4 C29 -8.29(14) . .
O3 K1 O4 C30 -149.14(19) . .
O3 K1 O5 C31 25.2(2) . .
O3 K1 O5 C32 174.11(16) . .
O3 K1 O6 C33 125.92(15) . .
O3 K1 O6 C34 -120.22(15) . .
O3 K1 O7 C35 173.10(10) . .
O3 K1 O7 C36 -65.92(11) . .
O3 K1 O8 C37 151.21(13) . .
O3 K1 O8 C38 5.24(13) . .
O3 K1 C33 O6 -136.15(12) . .
O3 K1 C33 C32 -22.2(2) . .
O3 K1 C34 O6 135.46(12) . .
O3 K1 C34 C35 20.21(18) . .
O3 K1 C36 O7 121.53(10) . .
O3 K1 C36 C37 3.88(12) . .
O3 K1 C37 O8 -24.90(11) . .
O3 K1 C37 C36 -176.12(12) . .
O3 C28 C29 O4 -65.0(2) . .
O4 K1 O1 C1 34.7(3) . .
O4 K1 O3 C28 -25.77(12) . .
O4 K1 O3 C39 -149.49(13) . .
O4 K1 O5 C31 13.2(2) . .
O4 K1 O5 C32 162.08(19) . .
O4 K1 O6 C33 54.25(11) . .
O4 K1 O6 C34 168.11(10) . .
O4 K1 O7 C35 106.36(14) . .
O4 K1 O7 C36 -132.66(12) . .
O4 K1 O8 C37 154.64(12) . .
O4 K1 O8 C38 8.67(15) . .
O4 K1 C33 O6 -132.84(10) . .
O4 K1 C33 C32 -18.88(15) . .
O4 K1 C34 O6 -16.96(14) . .
O4 K1 C34 C35 -132.22(11) . .
O4 K1 C36 O7 108.77(17) . .
O4 K1 C36 C37 -8.9(2) . .
O4 K1 C37 O8 -33.03(15) . .
O4 K1 C37 C36 175.74(10) . .
O4 C30 C31 O5 56.6(4) . .
O5 K1 O1 C1 96.6(3) . .
O5 K1 O3 C28 -37.97(13) . .
O5 K1 O3 C39 -161.69(12) . .
O5 K1 O4 C29 159.01(16) . .
O5 K1 O4 C30 18.17(18) . .
O5 K1 O6 C33 47.75(11) . .
O5 K1 O6 C34 161.61(12) . .
O5 K1 O7 C35 33.22(12) . .
O5 K1 O7 C36 154.19(10) . .
O5 K1 O8 C37 92.3(3) . .
O5 K1 O8 C38 -53.7(4) . .
O5 K1 C33 O6 -115.52(13) . .
O5 K1 C33 C32 -1.56(13) . .
O5 K1 C34 O6 -15.80(10) . .
O5 K1 C34 C35 -131.06(11) . .
O5 K1 C36 O7 -35.35(14) . .
O5 K1 C36 C37 -153.00(11) . .
O5 K1 C37 O8 -156.18(13) . .
O5 K1 C37 C36 52.59(18) . .
O5 C32 C33 K1 2.24(19) . .
O5 C32 C33 O6 57.5(3) . .
O6 K1 O1 C1 150.9(3) . .
O6 K1 O3 C28 -107.05(17) . .
O6 K1 O3 C39 129.24(15) . .
O6 K1 O4 C29 152.56(14) . .
O6 K1 O4 C30 11.72(19) . .
O6 K1 O5 C31 -173.5(2) . .
O6 K1 O5 C32 -24.59(16) . .
O6 K1 O7 C35 11.54(10) . .
O6 K1 O7 C36 132.52(11) . .
O6 K1 O8 C37 -8.71(13) . .
O6 K1 O8 C38 -154.68(13) . .
O6 K1 C33 C32 113.97(18) . .
O6 K1 C34 C35 -115.25(15) . .
O6 K1 C36 O7 -41.11(10) . .
O6 K1 C36 C37 -158.76(12) . .
O6 K1 C37 O8 172.57(11) . .
O6 K1 C37 C36 21.34(12) . .
O6 C34 C35 O7 -66.38(19) . .
O7 K1 O1 C1 -147.7(3) . .
O7 K1 O3 C28 -177.72(11) . .
O7 K1 O3 C39 58.57(12) . .
O7 K1 O4 C29 71.92(19) . .
O7 K1 O4 C30 -68.9(2) . .
O7 K1 O5 C31 164.3(2) . .
O7 K1 O5 C32 -46.82(18) . .
O7 K1 O6 C33 -155.09(11) . .
O7 K1 O6 C34 -41.23(10) . .
O7 K1 O8 C37 3.54(11) . .
O7 K1 O8 C38 -142.43(15) . .
O7 K1 C33 O6 21.76(10) . .
O7 K1 C33 C32 135.73(14) . .
O7 K1 C34 O6 124.88(12) . .
O7 K1 C34 C35 9.63(9) . .
O7 K1 C36 C37 -117.64(16) . .
O7 K1 C37 O8 -175.28(15) . .
O7 K1 C37 C36 33.50(10) . .
O7 C36 C37 K1 -50.84(11) . .
O7 C36 C37 O8 -71.2(2) . .
O8 K1 O1 C1 -84.1(3) . .
O8 K1 O3 C28 150.61(13) . .
O8 K1 O3 C39 26.90(11) . .
O8 K1 O4 C29 -11.74(16) . .
O8 K1 O4 C30 -152.59(17) . .
O8 K1 O5 C31 80.0(4) . .
O8 K1 O5 C32 -131.1(3) . .
O8 K1 O6 C33 -142.58(10) . .
O8 K1 O6 C34 -28.72(11) . .
O8 K1 O7 C35 -156.79(12) . .
O8 K1 O7 C36 -35.81(10) . .
O8 K1 C33 O6 53.99(13) . .
O8 K1 C33 C32 167.95(13) . .
O8 K1 C34 O6 155.83(10) . .
O8 K1 C34 C35 40.57(11) . .
O8 K1 C36 O7 132.03(12) . .
O8 K1 C36 C37 14.39(10) . .
O8 K1 C37 C36 -151.22(19) . .
O8 C38 C39 O3 60.74(19) . .
C1 C2 C3 C4 0.0(3) . .
C1 C10 C11 C12 -99.04(16) . .
C1 C10 C11 C27 131.72(14) . .
C2 C1 C10 C9 2.1(2) . .
C2 C1 C10 C11 179.41(14) . .
C2 C3 C4 C5 179.42(15) . .
C2 C3 C4 C9 0.3(2) . .
C3 C4 C5 C6 -179.62(16) . .
C3 C4 C9 C8 -178.71(14) . .
C3 C4 C9 C10 0.7(2) . .
C4 C5 C6 C7 -0.9(3) . .
C4 C9 C10 C1 -1.9(2) . .
C4 C9 C10 C11 -178.97(14) . .
C5 C4 C9 C8 2.2(2) . .
C5 C4 C9 C10 -178.47(14) . .
C5 C6 C7 C8 0.5(3) . .
C6 C7 C8 C9 1.3(3) . .
C7 C8 C9 C4 -2.6(2) . .
C7 C8 C9 C10 178.11(15) . .
C8 C9 C10 C1 177.40(14) . .
C8 C9 C10 C11 0.3(2) . .
C9 C4 C5 C6 -0.5(2) . .
C9 C10 C11 C12 78.18(18) . .
C9 C10 C11 C27 -51.1(2) . .
C10 C1 C2 C3 -1.1(2) . .
C10 C11 C12 C13 56.36(19) . .
C10 C11 C12 C17 -124.89(16) . .
C10 C11 C27 C18 121.36(16) . .
C10 C11 C27 C26 -61.08(19) . .
C11 C12 C13 C14 177.70(15) . .
C11 C12 C17 O2 1.9(2) . .
C11 C12 C17 C16 -177.90(15) . .
C12 C11 C27 C18 -8.2(2) . .
C12 C11 C27 C26 169.38(13) . .
C12 C13 C14 C15 0.4(3) . .
C13 C12 C17 O2 -179.34(14) . .
C13 C12 C17 C16 0.9(2) . .
C13 C14 C15 C16 0.6(3) . .
C14 C15 C16 C17 -0.8(3) . .
C15 C16 C17 O2 -179.75(15) . .
C15 C16 C17 C12 0.0(3) . .
C17 O2 C18 C19 -170.55(13) . .
C17 O2 C18 C27 11.0(2) . .
C17 C12 C13 C14 -1.1(2) . .
C18 O2 C17 C12 -11.5(2) . .
C18 O2 C17 C16 168.33(14) . .
C18 C19 C20 C21 -0.6(2) . .
C19 C18 C27 C11 -179.03(14) . .
C19 C18 C27 C26 3.3(2) . .
C19 C20 C21 C22 -178.58(15) . .
C19 C20 C21 C26 0.6(2) . .
C20 C21 C22 C23 178.07(16) . .
C20 C21 C26 C25 -178.25(14) . .
C20 C21 C26 C27 1.4(2) . .
C21 C22 C23 K1 115.27(15) . 4_545
C21 C22 C23 C24 0.4(3) . .
C21 C26 C27 C11 179.11(13) . .
C21 C26 C27 C18 -3.2(2) . .
C22 C21 C26 C25 0.9(2) . .
C22 C21 C26 C27 -179.45(14) . .
C22 C23 C24 C25 0.5(3) . .
C23 K1 O1 C1 -148.1(3) 4 .
C23 K1 O3 C28 -118.70(12) 4 .
C23 K1 O3 C39 117.59(12) 4 .
C23 K1 O4 C29 67.59(15) 4 .
C23 K1 O4 C30 -73.26(18) 4 .
C23 K1 O5 C31 97.9(2) 4 .
C23 K1 O5 C32 -113.24(17) 4 .
C23 K1 O6 C33 137.18(11) 4 .
C23 K1 O6 C34 -108.96(10) 4 .
C23 K1 O7 C35 110.96(11) 4 .
C23 K1 O7 C36 -128.06(11) 4 .
C23 K1 O8 C37 74.27(12) 4 .
C23 K1 O8 C38 -71.70(14) 4 .
C23 K1 C33 O6 -45.02(11) 4 .
C23 K1 C33 C32 68.94(14) 4 .
C23 K1 C34 O6 71.85(10) 4 .
C23 K1 C34 C35 -43.41(11) 4 .
C23 K1 C36 O7 47.75(10) 4 .
C23 K1 C36 C37 -69.89(12) 4 .
C23 K1 C37 O8 -102.17(12) 4 .
C23 K1 C37 C36 106.61(12) 4 .
C23 C24 C25 C26 -0.6(3) . .
C24 C25 C26 C21 -0.1(2) . .
C24 C25 C26 C27 -179.70(15) . .
C25 C26 C27 C11 -1.3(2) . .
C25 C26 C27 C18 176.35(15) . .
C26 C21 C22 C23 -1.1(2) . .
C27 C11 C12 C13 -171.12(14) . .
C27 C11 C12 C17 7.6(2) . .
C27 C18 C19 C20 -1.4(2) . .
C28 O3 C39 C38 -178.56(14) . .
C29 O4 C30 C31 171.1(2) . .
C30 O4 C29 C28 -178.0(2) . .
C31 O5 C32 C33 146.9(3) . .
C32 O5 C31 C30 169.1(3) . .
C33 K1 O1 C1 127.0(3) . .
C33 K1 O3 C28 -22.0(2) . .
C33 K1 O3 C39 -145.68(15) . .
C33 K1 O4 C29 173.04(15) . .
C33 K1 O4 C30 32.20(19) . .
C33 K1 O5 C31 -147.0(2) . .
C33 K1 O5 C32 1.86(16) . .
C33 K1 O6 C34 113.86(15) . .
C33 K1 O7 C35 1.25(11) . .
C33 K1 O7 C36 122.23(11) . .
C33 K1 O8 C37 -32.84(15) . .
C33 K1 O8 C38 -178.82(13) . .
C33 K1 C34 O6 -36.18(10) . .
C33 K1 C34 C35 -151.43(14) . .
C33 K1 C36 O7 -58.05(11) . .
C33 K1 C36 C37 -175.69(12) . .
C33 K1 C37 O8 156.28(11) . .
C33 K1 C37 C36 5.06(13) . .
C33 O6 C34 K1 101.75(13) . .
C33 O6 C34 C35 173.27(15) . .
C34 K1 O1 C1 171.1(3) . .
C34 K1 O3 C28 174.13(13) . .
C34 K1 O3 C39 50.42(17) . .
C34 K1 O4 C29 160.34(13) . .
C34 K1 O4 C30 19.5(2) . .
C34 K1 O5 C31 -166.0(2) . .
C34 K1 O5 C32 -17.08(17) . .
C34 K1 O6 C33 -113.86(15) . .
C34 K1 O7 C35 -11.08(10) . .
C34 K1 O7 C36 109.90(12) . .
C34 K1 O8 C37 -20.32(13) . .
C34 K1 O8 C38 -166.30(14) . .
C34 K1 C33 O6 35.04(9) . .
C34 K1 C33 C32 149.00(17) . .
C34 K1 C36 O7 -52.12(10) . .
C34 K1 C36 C37 -169.76(13) . .
C34 K1 C37 O8 159.88(12) . .
C34 K1 C37 C36 8.66(11) . .
C34 O6 C33 K1 -103.91(12) . .
C34 O6 C33 C32 -178.98(16) . .
C35 O7 C36 K1 120.96(14) . .
C35 O7 C36 C37 -170.59(15) . .
C36 K1 O1 C1 -127.3(3) . .
C36 K1 O3 C28 159.26(12) . .
C36 K1 O3 C39 35.55(12) . .
C36 K1 O4 C29 6.4(2) . .
C36 K1 O4 C30 -134.4(2) . .
C36 K1 O5 C31 179.9(2) . .
C36 K1 O5 C32 -31.2(2) . .
C36 K1 O6 C33 -136.80(11) . .
C36 K1 O6 C34 -22.94(10) . .
C36 K1 O7 C35 -120.98(16) . .
C36 K1 O8 C37 -16.77(11) . .
C36 K1 O8 C38 -162.74(16) . .
C36 K1 C33 O6 42.65(11) . .
C36 K1 C33 C32 156.61(14) . .
C36 K1 C34 O6 152.84(12) . .
C36 K1 C34 C35 37.59(10) . .
C36 K1 C37 O8 151.22(19) . .
C36 O7 C35 C34 -93.04(19) . .
C37 K1 O1 C1 -105.4(3) . .
C37 K1 O3 C28 160.94(12) . .
C37 K1 O3 C39 37.23(12) . .
C37 K1 O4 C29 1.08(18) . .
C37 K1 O4 C30 -139.76(18) . .
C37 K1 O5 C31 150.2(2) . .
C37 K1 O5 C32 -61.0(2) . .
C37 K1 O6 C33 -145.81(11) . .
C37 K1 O6 C34 -31.95(11) . .
C37 K1 O7 C35 -154.87(13) . .
C37 K1 O7 C36 -33.89(10) . .
C37 K1 O8 C38 -146.0(2) . .
C37 K1 C33 O6 40.50(12) . .
C37 K1 C33 C32 154.46(13) . .
C37 K1 C34 O6 148.49(11) . .
C37 K1 C34 C35 33.24(11) . .
C37 K1 C36 O7 117.64(16) . .
C37 O8 C38 C39 177.55(16) . .
C38 O8 C37 K1 150.16(17) . .
C38 O8 C37 C36 179.05(15) . .
C39 O3 C28 C29 178.94(15) . .
